data_1561913
loop_
_publ_author_name
'Li, Chao'
'Feng, Kai'
'Tu, Heng'
'Yao, Jiyong'
'Wu, Yicheng'

_publ_section_title
;
 Four new chalcohalides, NaBa2SnS4Cl, KBa2SnS4Cl, KBa2SnS4Br and
 CsBa2SnS4Cl: Syntheses, crystal structures and optical properties
;
_journal_name_full 'Journal of Solid State Chemistry'
_journal_page_first 104
_journal_page_last 109
_journal_paper_doi 10.1016/j.jssc.2015.03.013
_journal_volume 227
_journal_year 2015
_chemical_formula_sum 'Ba2 Cl Cs S4 Sn'
_chemical_formula_weight 689.98
_space_group_IT_number 14
_space_group_name_Hall '-P 2ybc'
_space_group_name_H-M_alt 'P 1 21/c 1'
_symmetry_cell_setting monoclinic
_symmetry_space_group_name_H-M 'P 1 21/c 1'
_atom_sites_solution_hydrogens none
_atom_sites_solution_primary direct
_atom_sites_solution_secondary difmap
_audit_creation_method SHELXL-97
_cell_angle_alpha 90.00
_cell_angle_beta 90.75(3)
_cell_angle_gamma 90.00
_cell_formula_units_Z 4
_cell_length_a 9.946(2)
_cell_length_b 8.7928(18)
_cell_length_c 12.532(3)
_cell_measurement_reflns_used 4444
_cell_measurement_temperature 153(2)
_cell_measurement_theta_max 31.5074
_cell_measurement_theta_min 2.3163
_cell_volume 1095.9(4)
_computing_cell_refinement 'CrystalClear (Rigaku Inc., 2008)'
_computing_data_collection 'CrystalClear (Rigaku Inc., 2008)'
_computing_data_reduction 'CrystalClear (Rigaku Inc., 2008)'
_computing_molecular_graphics 'SHELXL-97 (Sheldrick, 1997)'
_computing_publication_material Diamond
_computing_structure_refinement 'SHELXL-97 (Sheldrick, 1997)'
_computing_structure_solution 'SHELXS-97 (Sheldrick, 1990)'
_diffrn_ambient_temperature 153(2)
_diffrn_detector_area_resol_mean 28.5714
_diffrn_measured_fraction_theta_full 0.995
_diffrn_measured_fraction_theta_max 0.995
_diffrn_measurement_device_type 'Rigaku AFC10 diffractometer'
_diffrn_measurement_method dtprofit.ref
_diffrn_radiation_monochromator 'Graphite Monochromator'
_diffrn_radiation_source 'Rotating Anode'
_diffrn_radiation_type MoK\a
_diffrn_radiation_wavelength 0.71073
_diffrn_reflns_av_R_equivalents 0.0419
_diffrn_reflns_av_sigmaI/netI 0.0475
_diffrn_reflns_limit_h_max 14
_diffrn_reflns_limit_h_min -13
_diffrn_reflns_limit_k_max 12
_diffrn_reflns_limit_k_min -12
_diffrn_reflns_limit_l_max 18
_diffrn_reflns_limit_l_min -15
_diffrn_reflns_number 10607
_diffrn_reflns_theta_full 31.51
_diffrn_reflns_theta_max 31.51
_diffrn_reflns_theta_min 2.83
_exptl_absorpt_coefficient_mu 13.578
_exptl_absorpt_correction_T_max 0.210
_exptl_absorpt_correction_T_min 0.130
_exptl_absorpt_correction_type numerical
_exptl_absorpt_process_details 'face indexed'
_exptl_crystal_colour red
_exptl_crystal_density_diffrn 4.182
_exptl_crystal_density_method 'not measured'
_exptl_crystal_description Chip
_exptl_crystal_F_000 1358
_exptl_crystal_size_max 0.2100
_exptl_crystal_size_mid 0.1250
_exptl_crystal_size_min 0.1100
_refine_diff_density_max 2.303
_refine_diff_density_min -3.032
_refine_diff_density_rms 0.373
_refine_ls_extinction_method none
_refine_ls_goodness_of_fit_ref 1.117
_refine_ls_hydrogen_treatment none
_refine_ls_matrix_type full
_refine_ls_number_parameters 82
_refine_ls_number_reflns 3630
_refine_ls_number_restraints 0
_refine_ls_restrained_S_all 1.117
_refine_ls_R_factor_all 0.0473
_refine_ls_R_factor_gt 0.0389
_refine_ls_shift/su_max 0.001
_refine_ls_shift/su_mean 0.000
_refine_ls_structure_factor_coef Fsqd
_refine_ls_weighting_details 'calc w=1/[\s^2^(Fo^2^)+(0.0321P)^2^+6.8526P] where P=(Fo^2^+2Fc^2^)/3'
_refine_ls_weighting_scheme calc
_refine_ls_wR_factor_gt 0.0845
_refine_ls_wR_factor_ref 0.0885
_reflns_number_gt 3200
_reflns_number_total 3630
_reflns_threshold_expression >2sigma(I)
_cod_data_source_file JSSC-2015-227-104.cif
_cod_data_source_block CsBa2SnS4Cl
_cod_depositor_comments
;
The following automatic conversions were performed:

data item '_exptl_crystal_density_meas' value 'not measured' was
changed to '?' -- the value is perceived as not measured.

Automatic conversion script
Id: cif_fix_values 8369 2020-08-20 11:38:08Z andrius 
;
_cod_original_cell_volume 1095.8(4)
_cod_original_sg_symbol_H-M P21/c
_cod_database_code 1561913

loop_
_symmetry_equiv_pos_as_xyz
'x, y, z'
'-x, y+1/2, -z+1/2'
'-x, -y, -z'
'x, -y-1/2, z-1/2'

loop_
_atom_site_label
_atom_site_type_symbol
_atom_site_fract_x
_atom_site_fract_y
_atom_site_fract_z
_atom_site_U_iso_or_equiv
_atom_site_adp_type
_atom_site_occupancy
_atom_site_symmetry_multiplicity
_atom_site_calc_flag
_atom_site_refinement_flags
_atom_site_disorder_assembly
_atom_site_disorder_group
Cs Cs 0.47862(4) 0.08422(5) 0.17173(3) 0.01479(10) Uani 1 1 d . . .
Ba1 Ba 1.02035(4) 0.09215(5) 0.17760(3) 0.01052(9) Uani 1 1 d . . .
Ba2 Ba 0.74770(4) 0.10195(4) 0.47663(3) 0.00974(9) Uani 1 1 d . . .
Sn Sn 0.75762(4) -0.18859(5) 0.09958(3) 0.00967(10) Uani 1 1 d . . .
S1 S 0.44040(16) 0.17493(19) 0.44084(13) 0.0109(3) Uani 1 1 d . . .
S2 S 0.78135(17) -0.12781(19) 0.28468(13) 0.0109(3) Uani 1 1 d . . .
S3 S 1.05352(16) 0.1598(2) 0.43737(14) 0.0127(3) Uani 1 1 d . . .
S4 S 0.78256(16) 0.03865(18) -0.00030(12) 0.0098(3) Uani 1 1 d . . .
Cl1 Cl 1.21635(16) -0.17179(19) 0.27403(13) 0.0136(3) Uani 1 1 d . . .

loop_
_atom_site_aniso_label
_atom_site_aniso_U_11
_atom_site_aniso_U_22
_atom_site_aniso_U_33
_atom_site_aniso_U_23
_atom_site_aniso_U_13
_atom_site_aniso_U_12
Cs 0.0117(2) 0.0208(2) 0.01181(19) -0.00054(15) -0.00128(15) 0.00055(16)
Ba1 0.00706(17) 0.01456(19) 0.00989(17) -0.00152(14) -0.00121(13) 0.00069(14)
Ba2 0.00539(17) 0.01194(18) 0.01186(17) -0.00316(14) -0.00098(13) 0.00042(13)
Sn 0.00764(19) 0.0110(2) 0.01032(19) -0.00054(16) -0.00093(15) -0.00048(15)
S1 0.0056(7) 0.0136(7) 0.0135(7) 0.0007(6) -0.0017(5) 0.0023(6)
S2 0.0116(7) 0.0118(7) 0.0093(7) -0.0016(6) -0.0003(6) 0.0004(6)
S3 0.0057(7) 0.0166(8) 0.0158(7) -0.0005(6) 0.0003(6) -0.0018(6)
S4 0.0115(7) 0.0091(7) 0.0089(7) 0.0000(5) -0.0008(5) 0.0000(6)
Cl1 0.0121(7) 0.0164(7) 0.0123(7) 0.0026(6) -0.0008(6) -0.0012(6)

loop_
_atom_type_symbol
_atom_type_description
_atom_type_scat_dispersion_real
_atom_type_scat_dispersion_imag
_atom_type_scat_source
S S 0.1246 0.1234 'International Tables Vol C Tables 4.2.6.8 and 6.1.1.4'
Cl Cl 0.1484 0.1585 'International Tables Vol C Tables 4.2.6.8 and 6.1.1.4'
Sn Sn -0.6537 1.4246 'International Tables Vol C Tables 4.2.6.8 and 6.1.1.4'
Cs Cs -0.3680 2.1192 'International Tables Vol C Tables 4.2.6.8 and 6.1.1.4'
Ba Ba -0.3244 2.2819 'International Tables Vol C Tables 4.2.6.8 and 6.1.1.4'

loop_
_geom_angle_atom_site_label_1
_geom_angle_atom_site_label_2
_geom_angle_atom_site_label_3
_geom_angle
_geom_angle_site_symmetry_1
_geom_angle_site_symmetry_3
S1 Cs S4 124.82(4) . 3_655
S1 Cs S1 129.05(2) . 4_565
S4 Cs S1 67.72(4) 3_655 4_565
S1 Cs S2 67.18(4) . 2_655
S4 Cs S2 77.67(4) 3_655 2_655
S1 Cs S2 69.29(4) 4_565 2_655
S1 Cs Cl1 73.57(4) . 1_455
S4 Cs Cl1 60.33(4) 3_655 1_455
S1 Cs Cl1 124.78(4) 4_565 1_455
S2 Cs Cl1 82.32(4) 2_655 1_455
S1 Cs S4 132.63(4) . .
S4 Cs S4 102.12(4) 3_655 .
S1 Cs S4 71.27(4) 4_565 .
S2 Cs S4 137.20(4) 2_655 .
Cl1 Cs S4 135.43(4) 1_455 .
S1 Cs Cl1 78.08(4) . 2_755
S4 Cs Cl1 150.52(4) 3_655 2_755
S1 Cs Cl1 83.48(4) 4_565 2_755
S2 Cs Cl1 98.49(4) 2_655 2_755
Cl1 Cs Cl1 148.842(19) 1_455 2_755
S4 Cs Cl1 60.83(4) . 2_755
S1 Cs Sn 117.70(4) . .
S4 Cs Sn 101.37(3) 3_655 .
S1 Cs Sn 104.51(4) 4_565 .
S2 Cs Sn 173.68(3) 2_655 .
Cl1 Cs Sn 102.72(3) 1_455 .
S4 Cs Sn 36.66(3) . .
Cl1 Cs Sn 79.23(3) 2_755 .
S1 Cs S2 81.26(4) . .
S4 Cs S2 130.68(4) 3_655 .
S1 Cs S2 131.50(4) 4_565 .
S2 Cs S2 147.22(3) 2_655 .
Cl1 Cs S2 97.56(4) 1_455 .
S4 Cs S2 61.43(4) . .
Cl1 Cs S2 65.18(4) 2_755 .
Sn Cs S2 36.72(3) . .
S1 Cs S1 125.32(4) . 2_645
S4 Cs S1 69.80(4) 3_655 2_645
S1 Cs S1 105.57(4) 4_565 2_645
S2 Cs S1 146.07(4) 2_655 2_645
Cl1 Cs S1 73.54(4) 1_455 2_645
S4 Cs S1 61.89(4) . 2_645
Cl1 Cs S1 114.53(4) 2_755 2_645
Sn Cs S1 35.36(2) . 2_645
S2 Cs S1 61.44(4) . 2_645
S1 Cs Sn 131.60(3) . 3_655
S4 Cs Sn 34.31(3) 3_655 3_655
S1 Cs Sn 33.99(3) 4_565 3_655
S2 Cs Sn 65.31(3) 2_655 3_655
Cl1 Cs Sn 91.38(3) 1_455 3_655
S4 Cs Sn 90.26(3) . 3_655
Cl1 Cs Sn 117.45(3) 2_755 3_655
Sn Cs Sn 110.38(2) . 3_655
S2 Cs Sn 147.07(3) . 3_655
S1 Cs Sn 91.40(3) 2_645 3_655
S1 Cs Sn 33.83(3) . 2_655
S4 Cs Sn 98.42(3) 3_655 2_655
S1 Cs Sn 102.29(3) 4_565 2_655
S2 Cs Sn 34.28(3) 2_655 2_655
Cl1 Cs Sn 69.58(3) 1_455 2_655
S4 Cs Sn 153.78(3) . 2_655
Cl1 Cs Sn 93.55(3) 2_755 2_655
Sn Cs Sn 151.173(16) . 2_655
S2 Cs Sn 115.07(3) . 2_655
S1 Cs Sn 142.12(3) 2_645 2_655
Sn Cs Sn 97.769(18) 3_655 2_655
S2 Ba1 S4 89.84(5) 2_755 3_755
S2 Ba1 Cl1 85.76(5) 2_755 2_755
S4 Ba1 Cl1 145.47(4) 3_755 2_755
S2 Ba1 Cl1 97.44(5) 2_755 .
S4 Ba1 Cl1 68.38(4) 3_755 .
Cl1 Ba1 Cl1 146.14(2) 2_755 .
S2 Ba1 S4 130.88(4) 2_755 .
S4 Ba1 S4 85.34(5) 3_755 .
Cl1 Ba1 S4 72.23(4) 2_755 .
Cl1 Ba1 S4 125.19(4) . .
S2 Ba1 S3 70.30(5) 2_755 .
S4 Ba1 S3 133.78(4) 3_755 .
Cl1 Ba1 S3 76.25(5) 2_755 .
Cl1 Ba1 S3 73.28(5) . .
S4 Ba1 S3 139.23(4) . .
S2 Ba1 S2 145.68(3) 2_755 .
S4 Ba1 S2 120.96(5) 3_755 .
Cl1 Ba1 S2 76.80(5) 2_755 .
Cl1 Ba1 S2 82.21(4) . .
S4 Ba1 S2 71.31(4) . .
S3 Ba1 S2 76.89(5) . .
S2 Ba1 Sn 169.77(3) 2_755 .
S4 Ba1 Sn 90.78(3) 3_755 .
Cl1 Ba1 Sn 87.95(4) 2_755 .
Cl1 Ba1 Sn 92.28(4) . .
S4 Ba1 Sn 39.07(3) . .
S3 Ba1 Sn 115.93(4) . .
S2 Ba1 Sn 39.07(3) . .
S2 Ba1 Sn 36.36(3) 2_755 2_755
S4 Ba1 Sn 108.57(3) 3_755 2_755
Cl1 Ba1 Sn 87.49(3) 2_755 2_755
Cl1 Ba1 Sn 76.33(4) . 2_755
S4 Ba1 Sn 158.19(3) . 2_755
S3 Ba1 Sn 35.75(3) . 2_755
S2 Ba1 Sn 112.53(3) . 2_755
Sn Ba1 Sn 151.333(16) . 2_755
S2 Ba1 Ba2 89.34(4) 2_755 4_565
S4 Ba1 Ba2 101.19(3) 3_755 4_565
Cl1 Ba1 Ba2 44.62(3) 2_755 4_565
Cl1 Ba1 Ba2 167.42(3) . 4_565
S4 Ba1 Ba2 44.48(3) . 4_565
S3 Ba1 Ba2 119.14(4) . 4_565
S2 Ba1 Ba2 98.14(3) . 4_565
Sn Ba1 Ba2 80.52(2) . 4_565
Sn Ba1 Ba2 114.68(2) 2_755 4_565
S2 Ba1 Cs 52.94(3) 2_755 1_655
S4 Ba1 Cs 50.29(3) 3_755 1_655
Cl1 Ba1 Cs 138.62(3) 2_755 1_655
Cl1 Ba1 Cs 53.20(3) . 1_655
S4 Ba1 Cs 134.62(4) . 1_655
S3 Ba1 Cs 86.11(4) . 1_655
S2 Ba1 Cs 135.28(3) . 1_655
Sn Ba1 Cs 133.246(17) . 1_655
Sn Ba1 Cs 58.64(2) 2_755 1_655
Ba2 Ba1 Cs 126.012(19) 4_565 1_655
S2 Ba1 Ba2 103.43(3) 2_755 .
S4 Ba1 Ba2 159.28(3) 3_755 .
Cl1 Ba1 Ba2 53.00(3) 2_755 .
Cl1 Ba1 Ba2 93.82(3) . .
S4 Ba1 Ba2 97.36(3) . .
S3 Ba1 Ba2 42.19(3) . .
S2 Ba1 Ba2 42.78(3) . .
Sn Ba1 Ba2 78.995(18) . .
Sn Ba1 Ba2 75.697(17) 2_755 .
Ba2 Ba1 Ba2 94.895(17) 4_565 .
Cs Ba1 Ba2 127.31(2) 1_655 .
S3 Ba2 S1 152.63(5) . .
S3 Ba2 S2 82.61(5) . .
S1 Ba2 S2 97.70(5) . .
S3 Ba2 S4 75.45(5) . 4_566
S1 Ba2 S4 85.14(4) . 4_566
S2 Ba2 S4 133.54(4) . 4_566
S3 Ba2 Cl1 91.49(5) . 3_756
S1 Ba2 Cl1 101.29(5) . 3_756
S2 Ba2 Cl1 148.63(4) . 3_756
S4 Ba2 Cl1 73.20(4) 4_566 3_756
S3 Ba2 S3 64.77(6) . 3_756
S1 Ba2 S3 141.81(5) . 3_756
S2 Ba2 S3 74.13(5) . 3_756
S4 Ba2 S3 127.85(5) 4_566 3_756
Cl1 Ba2 S3 75.49(5) 3_756 3_756
S3 Ba2 S1 137.48(5) . 3_656
S1 Ba2 S1 68.66(5) . 3_656
S2 Ba2 S1 80.24(5) . 3_656
S4 Ba2 S1 140.87(4) 4_566 3_656
Cl1 Ba2 S1 83.71(5) 3_756 3_656
S3 Ba2 S1 73.18(4) 3_756 3_656
S3 Ba2 Sn 101.05(4) . 4_556
S1 Ba2 Sn 105.21(4) . 4_556
S2 Ba2 Sn 72.93(3) . 4_556
S4 Ba2 Sn 150.92(3) 4_566 4_556
Cl1 Ba2 Sn 78.10(3) 3_756 4_556
S3 Ba2 Sn 36.60(3) 3_756 4_556
S1 Ba2 Sn 36.60(3) 3_656 4_556
S3 Ba2 Ba1 54.42(4) . 4_566
S1 Ba2 Ba1 121.87(4) . 4_566
S2 Ba2 Ba1 136.85(3) . 4_566
S4 Ba2 Ba1 45.75(3) 4_566 4_566
Cl1 Ba2 Ba1 44.66(3) 3_756 4_566
S3 Ba2 Ba1 83.00(4) 3_756 4_566
S1 Ba2 Ba1 127.43(3) 3_656 4_566
Sn Ba2 Ba1 108.43(2) 4_556 4_566
S3 Ba2 Cs 124.24(4) . 4_566
S1 Ba2 Cs 51.67(3) . 4_566
S2 Ba2 Cs 149.36(3) . 4_566
S4 Ba2 Cs 54.41(3) 4_566 4_566
Cl1 Ba2 Cs 54.62(3) 3_756 4_566
S3 Ba2 Cs 127.94(3) 3_756 4_566
S1 Ba2 Cs 86.47(4) 3_656 4_566
Sn Ba2 Cs 111.01(2) 4_556 4_566
Ba1 Ba2 Cs 72.331(16) 4_566 4_566
S3 Ba2 Cs 115.30(4) . .
S1 Ba2 Cs 48.79(4) . .
S2 Ba2 Cs 54.38(3) . .
S4 Ba2 Cs 99.71(3) 4_566 .
Cl1 Ba2 Cs 150.07(3) 3_756 .
S3 Ba2 Cs 126.76(4) 3_756 .
S1 Ba2 Cs 84.76(3) 3_656 .
Sn Ba2 Cs 107.559(14) 4_556 .
Ba1 Ba2 Cs 143.905(16) 4_566 .
Cs Ba2 Cs 97.198(17) 4_566 .
S3 Ba2 Ba1 45.47(4) . .
S1 Ba2 Ba1 117.62(4) . .
S2 Ba2 Ba1 46.15(3) . .
S4 Ba2 Ba1 91.58(3) 4_566 .
Cl1 Ba2 Ba1 136.96(3) 3_756 .
S3 Ba2 Ba1 83.93(3) 3_756 .
S1 Ba2 Ba1 125.91(3) 3_656 .
Sn Ba2 Ba1 106.575(13) 4_556 .
Ba1 Ba2 Ba1 96.154(17) 4_566 .
Cs Ba2 Ba1 142.417(16) 4_566 .
Cs Ba2 Ba1 70.860(18) . .
S3 Sn S1 109.64(6) 2_745 2_645
S3 Sn S4 106.50(6) 2_745 .
S1 Sn S4 114.11(6) 2_645 .
S3 Sn S2 104.40(6) 2_745 .
S1 Sn S2 113.23(6) 2_645 .
S4 Sn S2 108.31(6) . .
S3 Sn Ba1 82.41(5) 2_745 .
S1 Sn Ba1 167.95(5) 2_645 .
S4 Sn Ba1 60.09(4) . .
S2 Sn Ba1 62.34(5) . .
S3 Sn Cs 174.14(5) 2_745 .
S1 Sn Cs 76.17(5) 2_645 .
S4 Sn Cs 71.00(5) . .
S2 Sn Cs 71.93(5) . .
Ba1 Sn Cs 91.80(2) . .
S3 Sn Ba2 54.40(5) 2_745 4
S1 Sn Ba2 55.29(4) 2_645 4
S4 Sn Ba2 124.86(4) . 4
S2 Sn Ba2 125.90(4) . 4
Ba1 Sn Ba2 136.718(18) . 4
Cs Sn Ba2 131.431(18) . 4
S3 Sn Ba1 55.52(5) 2_745 2_745
S1 Sn Ba1 110.75(5) 2_645 2_745
S4 Sn Ba1 135.12(4) . 2_745
S2 Sn Ba1 52.25(4) . 2_745
Ba1 Sn Ba1 76.02(2) . 2_745
Cs Sn Ba1 122.30(2) . 2_745
Ba2 Sn Ba1 80.827(18) 4 2_745
S3 Sn Cs 113.76(5) 2_745 3_655
S1 Sn Cs 58.74(5) 2_645 3_655
S4 Sn Cs 56.72(4) . 3_655
S2 Sn Cs 141.50(5) . 3_655
Ba1 Sn Cs 116.80(2) . 3_655
Cs Sn Cs 69.62(2) . 3_655
Ba2 Sn Cs 82.798(15) 4 3_655
Ba1 Sn Cs 163.626(16) 2_745 3_655
S3 Sn Cs 108.51(5) 2_745 2_645
S1 Sn Cs 55.60(4) 2_645 2_645
S4 Sn Cs 144.87(4) . 2_645
S2 Sn Cs 59.77(4) . 2_645
Ba1 Sn Cs 122.019(19) . 2_645
Cs Sn Cs 73.87(2) . 2_645
Ba2 Sn Cs 79.540(18) 4 2_645
Ba1 Sn Cs 66.968(17) 2_745 2_645
Cs Sn Cs 109.94(2) 3_655 2_645
Sn S1 Ba2 160.30(7) 2_655 .
Sn S1 Ba2 88.10(5) 2_655 3_656
Ba2 S1 Ba2 111.34(5) . 3_656
Sn S1 Cs 90.57(5) 2_655 .
Ba2 S1 Cs 88.47(5) . .
Ba2 S1 Cs 101.94(5) 3_656 .
Sn S1 Cs 87.27(5) 2_655 4_566
Ba2 S1 Cs 85.03(4) . 4_566
Ba2 S1 Cs 103.89(5) 3_656 4_566
Cs S1 Cs 153.99(5) . 4_566
Sn S1 Cs 68.47(4) 2_655 2_655
Ba2 S1 Cs 91.97(4) . 2_655
Ba2 S1 Cs 156.52(5) 3_656 2_655
Cs S1 Cs 80.67(4) . 2_655
Cs S1 Cs 74.43(4) 4_566 2_655
Sn S2 Ba2 150.62(7) . .
Sn S2 Ba1 91.39(6) . 2_745
Ba2 S2 Ba1 116.89(5) . 2_745
Sn S2 Ba1 78.59(5) . .
Ba2 S2 Ba1 91.06(5) . .
Ba1 S2 Ba1 93.69(5) 2_745 .
Sn S2 Cs 85.94(5) . 2_645
Ba2 S2 Cs 104.24(5) . 2_645
Ba1 S2 Cs 83.14(4) 2_745 2_645
Ba1 S2 Cs 164.15(5) . 2_645
Sn S2 Cs 71.35(5) . .
Ba2 S2 Cs 83.03(4) . .
Ba1 S2 Cs 157.00(5) 2_745 .
Ba1 S2 Cs 97.48(4) . .
Cs S2 Cs 80.64(4) 2_645 .
Sn S3 Ba2 154.50(8) 2_755 .
Sn S3 Ba2 89.00(5) 2_755 3_756
Ba2 S3 Ba2 115.23(6) . 3_756
Sn S3 Ba1 88.73(6) 2_755 .
Ba2 S3 Ba1 92.34(5) . .
Ba2 S3 Ba1 104.68(5) 3_756 .
Sn S4 Ba2 150.41(7) . 4_565
Sn S4 Ba1 97.65(6) . 3_755
Ba2 S4 Ba1 111.11(5) 4_565 3_755
Sn S4 Ba1 80.84(5) . .
Ba2 S4 Ba1 89.77(4) 4_565 .
Ba1 S4 Ba1 94.66(5) 3_755 .
Sn S4 Cs 88.97(5) . 3_655
Ba2 S4 Cs 99.80(4) 4_565 3_655
Ba1 S4 Cs 85.39(4) 3_755 3_655
Ba1 S4 Cs 169.73(6) . 3_655
Sn S4 Cs 72.34(4) . .
Ba2 S4 Cs 81.90(4) 4_565 .
Ba1 S4 Cs 160.49(5) 3_755 .
Ba1 S4 Cs 100.02(4) . .
Cs S4 Cs 77.88(4) 3_655 .
Ba2 Cl1 Ba1 90.72(5) 3_756 2_745
Ba2 Cl1 Ba1 106.53(5) 3_756 .
Ba1 Cl1 Ba1 95.41(5) 2_745 .
Ba2 Cl1 Cs 98.73(5) 3_756 1_655
Ba1 Cl1 Cs 170.55(5) 2_745 1_655
Ba1 Cl1 Cs 81.87(4) . 1_655
Ba2 Cl1 Cs 81.59(4) 3_756 2_745
Ba1 Cl1 Cs 100.89(5) 2_745 2_745
Ba1 Cl1 Cs 161.75(5) . 2_745
Cs Cl1 Cs 80.73(4) 1_655 2_745

loop_
_geom_bond_atom_site_label_1
_geom_bond_atom_site_label_2
_geom_bond_distance
_geom_bond_site_symmetry_2
Cs S1 3.4912(18) .
Cs S4 3.5191(19) 3_655
Cs S1 3.6018(18) 4_565
Cs S2 3.6650(18) 2_655
Cs Cl1 3.6882(18) 1_455
Cs S4 3.757(2) .
Cs Cl1 3.7701(18) 2_755
Cs Sn 3.7864(9) .
Cs S2 3.7990(19) .
Cs S1 3.9523(19) 2_645
Cs Sn 4.2088(13) 3_655
Cs Sn 4.2310(12) 2_655
Ba1 S2 3.1862(18) 2_755
Ba1 S4 3.1963(19) 3_755
Ba1 Cl1 3.2023(18) 2_755
Ba1 Cl1 3.2533(18) .
Ba1 S4 3.2629(19) .
Ba1 S3 3.3215(19) .
Ba1 S2 3.3578(19) .
Ba1 Sn 3.7162(9) .
Ba1 Sn 4.0285(11) 2_755
Ba1 Ba2 4.5554(11) 4_565
Ba1 Cs 4.5600(11) 1_655
Ba1 Ba2 4.6552(14) .
Ba2 S3 3.1291(18) .
Ba2 S1 3.1493(17) .
Ba2 S2 3.1625(17) .
Ba2 S4 3.1918(18) 4_566
Ba2 Cl1 3.1999(18) 3_756
Ba2 S3 3.2109(19) 3_756
Ba2 S1 3.2476(18) 3_656
Ba2 Sn 3.9484(9) 4_556
Ba2 Ba1 4.5554(11) 4_566
Ba2 Cs 4.5745(11) 4_566
Sn S3 2.3544(18) 2_745
Sn S1 2.3557(17) 2_645
Sn S4 2.3725(17) .
Sn S2 2.3891(17) .
Sn Ba2 3.9484(9) 4
Sn Ba1 4.0285(11) 2_745
Sn Cs 4.2088(13) 3_655
Sn Cs 4.2310(12) 2_645
S1 Sn 2.3557(17) 2_655
S1 Ba2 3.2476(18) 3_656
S1 Cs 3.6018(18) 4_566
S1 Cs 3.9523(19) 2_655
S2 Ba1 3.1862(18) 2_745
S2 Cs 3.6650(18) 2_645
S3 Sn 2.3544(18) 2_755
S3 Ba2 3.2109(19) 3_756
S4 Ba2 3.1918(18) 4_565
S4 Ba1 3.1963(19) 3_755
S4 Cs 3.5191(19) 3_655
Cl1 Ba2 3.1999(18) 3_756
Cl1 Ba1 3.2023(18) 2_745
Cl1 Cs 3.6882(18) 1_655
Cl1 Cs 3.7701(18) 2_745
